data_7045096
loop_
_publ_author_name
'Basu Baul, Tushar S.'
'Longkumer, Imliwati'
'Duthie, Andrew'
'Singh, Priya'
'Koch, Biplob'
'Guedes da Silva, M F\'atima C'

_publ_section_title
;
 Triphenylstannyl((arylimino)methyl)benzoates with selective potency that
 induce G1 and G2/M cell cycle arrest and trigger apoptosis via ROS in
 human cervical cancer cells.
;
_journal_issue 6
_journal_name_full 'Dalton transactions (Cambridge, England : 2003)'
_journal_page_first 1993
_journal_page_last 2008
_journal_paper_doi 10.1039/c7dt04037g
_journal_volume 47
_journal_year 2018
_chemical_formula_moiety 'C15 H13 N O3'
_chemical_formula_sum 'C15 H13 N O3'
_chemical_formula_weight 255.26
_space_group_crystal_system orthorhombic
_space_group_IT_number 29
_space_group_name_Hall 'P -2ac 2a'
_space_group_name_H-M_alt 'P 21 c a'
_symmetry_space_group_name_Hall 'P -2ac 2a'
_symmetry_space_group_name_H-M 'P 21 c a'
_atom_sites_solution_hydrogens geom
_audit_creation_method SHELXL-2014/7
_audit_update_record
;
2017-02-17 deposited with the CCDC.
2017-12-19 downloaded from the CCDC.
;
_cell_angle_alpha 90
_cell_angle_beta 90
_cell_angle_gamma 90
_cell_formula_units_Z 8
_cell_length_a 6.1246(5)
_cell_length_b 57.377(4)
_cell_length_c 7.2367(4)
_cell_measurement_reflns_used 2347
_cell_measurement_temperature 296(2)
_cell_measurement_theta_max 28.4020
_cell_measurement_theta_min 3.9700
_cell_volume 2543.1(3)
_computing_cell_refinement
;
CrysAlisPro, Agilent Technologies,
Version 1.171.36.32 (release 02-08-2013 CrysAlis171 .NET)
(compiled Aug  2 2013,16:46:58)
;
_computing_data_collection
;
CrysAlisPro, Agilent Technologies,
Version 1.171.36.32 (release 02-08-2013 CrysAlis171 .NET)
(compiled Aug  2 2013,16:46:58)
;
_computing_data_reduction
;
CrysAlisPro, Agilent Technologies,
Version 1.171.36.32 (release 02-08-2013 CrysAlis171 .NET)
(compiled Aug  2 2013,16:46:58)
;
_computing_structure_refinement 'SHELXL-2014/7 (Sheldrick, 2014)'
_diffrn_ambient_temperature 296(2)
_diffrn_measured_fraction_theta_full 0.991
_diffrn_measured_fraction_theta_max 0.991
_diffrn_measurement_device_type 'Xcalibur, Eos, Gemini'
_diffrn_measurement_method '\w scans'
_diffrn_radiation_type MoK\a
_diffrn_radiation_wavelength 0.71073
_diffrn_reflns_av_R_equivalents 0.1330
_diffrn_reflns_av_unetI/netI 0.0915
_diffrn_reflns_Laue_measured_fraction_full 0.991
_diffrn_reflns_Laue_measured_fraction_max 0.991
_diffrn_reflns_limit_h_max 7
_diffrn_reflns_limit_h_min -7
_diffrn_reflns_limit_k_max 68
_diffrn_reflns_limit_k_min -69
_diffrn_reflns_limit_l_max 6
_diffrn_reflns_limit_l_min -8
_diffrn_reflns_number 13265
_diffrn_reflns_point_group_measured_fraction_full 0.995
_diffrn_reflns_point_group_measured_fraction_max 0.995
_diffrn_reflns_theta_full 25.242
_diffrn_reflns_theta_max 25.345
_diffrn_reflns_theta_min 3.328
_diffrn_source 'Enhance (Mo) X-ray Source'
_exptl_absorpt_coefficient_mu 0.094
_exptl_absorpt_correction_T_max 1.00000
_exptl_absorpt_correction_T_min 0.31469
_exptl_absorpt_correction_type multi-scan
_exptl_absorpt_process_details
;
CrysAlisPro, Agilent Technologies,
Version 1.171.36.32 (release 02-08-2013 CrysAlis171 .NET)
(compiled Aug  2 2013,16:46:58)
Empirical absorption correction using spherical harmonics,
 implemented in SCALE3 ABSPACK scaling algorithm.
;
_exptl_crystal_colour yellow
_exptl_crystal_density_diffrn 1.333
_exptl_crystal_description block
_exptl_crystal_F_000 1072
_exptl_crystal_size_max 0.500
_exptl_crystal_size_mid 0.450
_exptl_crystal_size_min 0.180
_refine_diff_density_max 1.306
_refine_diff_density_min -0.804
_refine_diff_density_rms 0.236
_refine_ls_abs_structure_details
;
 Refined as an inversion twin.
;
_refine_ls_abs_structure_Flack -2(5)
_refine_ls_extinction_coef 0.38(7)
_refine_ls_extinction_expression Fc^*^=kFc[1+0.001xFc^2^\l^3^/sin(2\q)]^-1/4^
_refine_ls_extinction_method 'SHELXL-2014/7 (Sheldrick 2014'
_refine_ls_goodness_of_fit_ref 1.713
_refine_ls_hydrogen_treatment constr
_refine_ls_matrix_type full
_refine_ls_number_parameters 337
_refine_ls_number_reflns 4431
_refine_ls_number_restraints 197
_refine_ls_restrained_S_all 1.687
_refine_ls_R_factor_all 0.1761
_refine_ls_R_factor_gt 0.1665
_refine_ls_shift/su_max 0.007
_refine_ls_shift/su_mean 0.001
_refine_ls_structure_factor_coef Fsqd
_refine_ls_weighting_details 'w=1/[\s^2^(Fo^2^)+(0.2000P)^2^] where P=(Fo^2^+2Fc^2^)/3'
_refine_ls_weighting_scheme calc
_refine_ls_wR_factor_gt 0.4128
_refine_ls_wR_factor_ref 0.4293
_reflns_Friedel_coverage 0.810
_reflns_Friedel_fraction_full 1.000
_reflns_Friedel_fraction_max 1.000
_reflns_number_gt 3727
_reflns_number_total 4431
_reflns_threshold_expression 'I > 2\s(I)'
_cod_data_source_file c7dt04037g2.cif
_cod_data_source_block HL5
_cod_depositor_comments 'Adding full bibliography for 7045092--7045100.cif.'
_cod_database_code 7045096
_shelx_shelxl_version_number 2014/7
_shelx_space_group_comment
;
The symmetry employed for this shelxl refinement is uniquely defined
by the following loop, which should always be used as a source of
symmetry information in preference to the above space-group names.
They are only intended as comments.
;
_shelx_estimated_absorpt_t_min 0.955
_shelx_estimated_absorpt_t_max 0.983

loop_
_space_group_symop_operation_xyz
'x, y, z'
'x+1/2, -y, -z'
'x, -y, z+1/2'
'x+1/2, y, -z+1/2'

loop_
_atom_site_label
_atom_site_type_symbol
_atom_site_fract_x
_atom_site_fract_y
_atom_site_fract_z
_atom_site_U_iso_or_equiv
_atom_site_adp_type
_atom_site_occupancy
_atom_site_site_symmetry_order
_atom_site_calc_flag
_atom_site_refinement_flags_posn
_atom_site_refinement_flags_adp
C1 C 0.468(3) 0.2192(2) 0.5097(17) 0.071(3) Uani 1 1 d . U
C2 C 0.547(2) 0.19525(17) 0.5027(11) 0.048(2) Uani 1 1 d . U
C3 C 0.4181(18) 0.17835(17) 0.5664(13) 0.050(2) Uani 1 1 d . U
H3 H 0.2791 0.1819 0.6098 0.060 Uiso 1 1 calc R U
C4 C 0.4951(14) 0.15454(14) 0.5676(10) 0.0365(18) Uani 1 1 d . U
H4 H 0.4055 0.1426 0.6100 0.044 Uiso 1 1 calc R U
C5 C 0.7048(13) 0.14975(13) 0.5047(9) 0.0315(18) Uani 1 1 d . U
C6 C 0.8308(17) 0.16714(15) 0.4396(11) 0.042(2) Uani 1 1 d . U
H6 H 0.9677 0.1636 0.3914 0.050 Uiso 1 1 calc R U
C7 C 0.7596(19) 0.19108(15) 0.4423(13) 0.048(2) Uani 1 1 d . U
H7 H 0.8510 0.2032 0.4055 0.058 Uiso 1 1 calc R U
C8 C 0.7828(13) 0.12551(12) 0.5131(8) 0.0286(16) Uani 1 1 d . U
H8 H 0.6841 0.1136 0.5379 0.034 Uiso 1 1 calc R U
C9 C 1.0516(11) 0.09659(10) 0.4976(7) 0.0165(14) Uani 1 1 d . U
C10 C 0.9375(11) 0.07885(10) 0.5887(7) 0.0208(14) Uani 1 1 d . U
H10 H 0.8073 0.0823 0.6490 0.025 Uiso 1 1 calc R U
C11 C 1.0174(10) 0.05600(11) 0.5899(7) 0.0200(15) Uani 1 1 d . U
H11 H 0.9405 0.0442 0.6487 0.024 Uiso 1 1 calc R U
C12 C 1.2142(11) 0.05135(9) 0.5013(6) 0.0138(14) Uani 1 1 d . U
C13 C 1.3308(11) 0.06858(11) 0.4122(7) 0.0200(14) Uani 1 1 d . U
H13 H 1.4613 0.0652 0.3522 0.024 Uiso 1 1 calc R U
C14 C 1.2469(10) 0.09126(10) 0.4147(7) 0.0188(14) Uani 1 1 d . U
H14 H 1.3261 0.1031 0.3584 0.023 Uiso 1 1 calc R U
C15 C 1.4771(15) 0.02187(13) 0.4204(13) 0.047(2) Uani 1 1 d . .
H15A H 1.4610 0.0244 0.2900 0.070 Uiso 1 1 calc R U
H15B H 1.5086 0.0057 0.4428 0.070 Uiso 1 1 calc R U
H15C H 1.5946 0.0313 0.4666 0.070 Uiso 1 1 calc R U
C21 C 0.226(3) 0.2813(3) 0.498(2) 0.088(5) Uani 1 1 d . U
C22 C 0.131(3) 0.3042(3) 0.492(2) 0.092(5) Uani 1 1 d . U
C23 C 0.265(3) 0.3245(3) 0.432(2) 0.092(4) Uani 1 1 d . U
H23 H 0.4076 0.3227 0.3913 0.111 Uiso 1 1 calc R U
C24 C 0.169(4) 0.3460(4) 0.441(2) 0.105(5) Uani 1 1 d . U
H24 H 0.2519 0.3585 0.3994 0.125 Uiso 1 1 calc R U
C25 C -0.031(4) 0.3511(3) 0.503(3) 0.104(5) Uani 1 1 d . U
C26 C -0.158(4) 0.3307(3) 0.559(2) 0.100(4) Uani 1 1 d . U
H26 H -0.3023 0.3326 0.5956 0.120 Uiso 1 1 calc R U
C27 C -0.077(3) 0.3110(3) 0.558(2) 0.093(4) Uani 1 1 d . U
H27 H -0.1634 0.2991 0.6062 0.112 Uiso 1 1 calc R U
C28 C -0.114(6) 0.3743(5) 0.491(4) 0.143(10) Uani 1 1 d . U
H28 H -0.0129 0.3860 0.4665 0.172 Uiso 1 1 calc R U
C29 C -0.358(5) 0.4047(5) 0.496(3) 0.193(15) Uani 1 1 d G U
C30 C -0.247(4) 0.4229(7) 0.410(3) 0.202(15) Uani 1 1 d G U
H30 H -0.1144 0.4201 0.3512 0.242 Uiso 1 1 calc R U
C31 C -0.334(6) 0.4452(6) 0.412(3) 0.218(15) Uani 1 1 d G U
H31 H -0.2604 0.4574 0.3542 0.261 Uiso 1 1 calc R U
C32 C -0.533(6) 0.4494(5) 0.499(3) 0.212(15) Uani 1 1 d DG U
C33 C -0.643(4) 0.4312(6) 0.585(3) 0.207(14) Uani 1 1 d DG U
H33 H -0.7757 0.4340 0.6438 0.248 Uiso 1 1 calc R U
C34 C -0.556(5) 0.4089(5) 0.583(3) 0.205(14) Uani 1 1 d G U
H34 H -0.6296 0.3967 0.6408 0.246 Uiso 1 1 calc R U
C35 C -0.771(5) 0.4818(6) 0.583(5) 0.200(18) Uani 1 1 d D .
H35A H -0.8279 0.4701 0.6643 0.299 Uiso 1 1 calc R U
H35B H -0.8772 0.4853 0.4896 0.299 Uiso 1 1 calc R U
H35C H -0.7377 0.4956 0.6521 0.299 Uiso 1 1 calc R U
N1 N 0.9844(10) 0.12054(10) 0.4869(7) 0.0252(15) Uani 1 1 d . .
N2 N -0.299(6) 0.3802(7) 0.509(3) 0.171(11) Uani 1 1 d . .
O1 O 0.588(3) 0.23571(19) 0.434(2) 0.109(4) Uani 1 1 d . .
H1 H 0.5314 0.2484 0.4538 0.163 Uiso 1 1 calc R U
O2 O 0.285(3) 0.2245(2) 0.5738(16) 0.109(4) Uani 1 1 d . .
O3 O 1.2831(9) 0.02797(8) 0.5106(6) 0.0275(13) Uani 1 1 d . .
O4 O 0.410(2) 0.2777(2) 0.4449(19) 0.096(3) Uani 1 1 d . .
O5 O 0.096(4) 0.2647(3) 0.557(3) 0.155(8) Uani 1 1 d . .
H5 H 0.1590 0.2521 0.5503 0.232 Uiso 1 1 calc R U
O6 O -0.574(6) 0.4732(5) 0.496(4) 0.252(17) Uani 1 1 d D .

loop_
_atom_site_aniso_label
_atom_site_aniso_U_11
_atom_site_aniso_U_22
_atom_site_aniso_U_33
_atom_site_aniso_U_23
_atom_site_aniso_U_13
_atom_site_aniso_U_12
C1 0.072(9) 0.057(6) 0.082(8) 0.013(5) -0.003(6) 0.017(6)
C2 0.057(6) 0.039(5) 0.048(5) -0.001(3) 0.002(4) 0.016(4)
C3 0.043(5) 0.045(4) 0.061(5) -0.004(4) 0.008(4) 0.006(4)
C4 0.033(4) 0.030(4) 0.047(4) -0.004(3) 0.003(3) 0.003(3)
C5 0.025(4) 0.030(4) 0.040(4) -0.009(3) -0.010(3) 0.009(3)
C6 0.048(5) 0.031(4) 0.047(4) 0.003(3) 0.010(4) 0.010(3)
C7 0.054(5) 0.027(4) 0.064(5) 0.001(3) 0.002(4) 0.011(4)
C8 0.023(4) 0.027(3) 0.036(4) -0.007(2) 0.001(3) 0.008(3)
C9 0.015(3) 0.008(3) 0.026(3) -0.0027(18) 0.000(2) 0.004(2)
C10 0.019(3) 0.020(3) 0.023(3) 0.004(2) 0.007(2) 0.003(2)
C11 0.015(3) 0.020(3) 0.025(3) -0.002(2) 0.008(2) -0.002(2)
C12 0.014(3) 0.006(3) 0.021(3) -0.0005(18) -0.001(2) 0.002(2)
C13 0.016(3) 0.021(3) 0.023(3) 0.003(2) 0.003(2) 0.002(2)
C14 0.014(3) 0.017(3) 0.025(3) 0.0030(18) 0.004(2) -0.001(2)
C15 0.035(5) 0.020(3) 0.085(6) 0.001(3) 0.021(4) 0.015(3)
C21 0.076(10) 0.073(7) 0.116(12) -0.009(7) 0.025(8) -0.014(6)
C22 0.067(9) 0.082(8) 0.127(13) 0.004(7) -0.004(8) -0.008(7)
C23 0.090(10) 0.084(8) 0.104(9) 0.008(7) -0.006(8) -0.007(7)
C24 0.110(11) 0.104(9) 0.099(9) 0.025(9) -0.009(9) 0.007(9)
C25 0.085(10) 0.088(9) 0.139(15) 0.008(9) -0.022(9) -0.009(7)
C26 0.100(11) 0.095(9) 0.106(9) 0.003(9) -0.001(10) 0.002(8)
C27 0.068(8) 0.084(8) 0.127(11) 0.016(8) -0.009(8) -0.011(6)
C28 0.14(2) 0.106(12) 0.19(3) 0.026(15) -0.008(19) 0.014(13)
C29 0.18(3) 0.29(4) 0.12(2) 0.00(2) -0.01(2) 0.02(3)
C30 0.17(3) 0.26(4) 0.17(2) 0.01(2) -0.04(2) 0.02(3)
C31 0.22(3) 0.29(4) 0.14(2) 0.04(2) -0.03(2) 0.01(3)
C32 0.19(3) 0.29(4) 0.15(3) -0.01(2) -0.06(2) -0.01(3)
C33 0.17(3) 0.29(4) 0.16(2) 0.02(2) -0.03(2) 0.05(2)
C34 0.17(3) 0.29(3) 0.15(2) 0.01(2) -0.04(2) 0.04(3)
C35 0.071(15) 0.27(5) 0.26(4) 0.02(3) -0.02(2) 0.01(2)
N1 0.022(3) 0.016(3) 0.038(3) 0.0023(19) -0.002(2) 0.001(2)
N2 0.13(2) 0.26(4) 0.124(17) 0.012(17) -0.002(15) -0.02(2)
O1 0.104(10) 0.060(5) 0.162(9) 0.014(6) 0.021(8) 0.013(6)
O2 0.116(10) 0.072(6) 0.140(9) 0.004(6) 0.043(8) 0.046(6)
O3 0.026(3) 0.014(2) 0.043(3) 0.0003(16) 0.006(2) 0.0076(19)
O4 0.062(6) 0.080(6) 0.148(9) 0.005(6) 0.013(6) 0.013(5)
O5 0.18(2) 0.093(9) 0.194(12) 0.049(10) 0.051(14) 0.044(11)
O6 0.19(4) 0.28(5) 0.28(4) 0.04(3) -0.01(3) -0.01(3)

loop_
_atom_type_symbol
_atom_type_description
_atom_type_scat_dispersion_real
_atom_type_scat_dispersion_imag
_atom_type_scat_source
C C 0.0033 0.0016 'International Tables Vol C Tables 4.2.6.8 and 6.1.1.4'
H H 0.0000 0.0000 'International Tables Vol C Tables 4.2.6.8 and 6.1.1.4'
N N 0.0061 0.0033 'International Tables Vol C Tables 4.2.6.8 and 6.1.1.4'
O O 0.0106 0.0060 'International Tables Vol C Tables 4.2.6.8 and 6.1.1.4'

loop_
_geom_angle_atom_site_label_1
_geom_angle_atom_site_label_2
_geom_angle_atom_site_label_3
_geom_angle
O2 C1 O1 118.8(13)
O2 C1 C2 122.4(14)
O1 C1 C2 118.6(14)
C3 C2 C7 122.5(9)
C3 C2 C1 118.5(11)
C7 C2 C1 118.8(11)
C2 C3 C4 119.8(9)
C2 C3 H3 120.1
C4 C3 H3 120.1
C5 C4 C3 119.1(8)
C5 C4 H4 120.5
C3 C4 H4 120.5
C6 C5 C4 119.8(7)
C6 C5 C8 121.9(8)
C4 C5 C8 118.3(7)
C5 C6 C7 121.9(9)
C5 C6 H6 119.1
C7 C6 H6 119.1
C2 C7 C6 116.8(9)
C2 C7 H7 121.6
C6 C7 H7 121.6
N1 C8 C5 121.1(7)
N1 C8 H8 119.4
C5 C8 H8 119.4
C14 C9 C10 118.6(5)
C14 C9 N1 116.1(5)
C10 C9 N1 125.3(6)
C9 C10 C11 120.6(5)
C9 C10 H10 119.7
C11 C10 H10 119.7
C12 C11 C10 118.7(5)
C12 C11 H11 120.7
C10 C11 H11 120.7
C13 C12 C11 121.8(5)
C13 C12 O3 123.4(6)
C11 C12 O3 114.9(5)
C12 C13 C14 118.1(5)
C12 C13 H13 121.0
C14 C13 H13 121.0
C9 C14 C13 122.2(5)
C9 C14 H14 118.9
C13 C14 H14 118.9
O3 C15 H15A 109.5
O3 C15 H15B 109.5
H15A C15 H15B 109.5
O3 C15 H15C 109.5
H15A C15 H15C 109.5
H15B C15 H15C 109.5
O4 C21 O5 123.3(18)
O4 C21 C22 121.4(16)
O5 C21 C22 115.2(18)
C27 C22 C21 127.2(16)
C27 C22 C23 112.3(16)
C21 C22 C23 120.1(17)
C24 C23 C22 117.1(19)
C24 C23 H23 121.5
C22 C23 H23 121.5
C25 C24 C23 127(2)
C25 C24 H24 116.3
C23 C24 H24 116.3
C24 C25 C26 114(2)
C24 C25 C28 121(2)
C26 C25 C28 125(3)
C27 C26 C25 121(2)
C27 C26 H26 119.4
C25 C26 H26 119.4
C26 C27 C22 127.9(19)
C26 C27 H27 116.0
C22 C27 H27 116.0
N2 C28 C25 127(4)
N2 C28 H28 116.7
C25 C28 H28 116.7
C30 C29 C34 120.0
C30 C29 N2 129(3)
C34 C29 N2 111(3)
C31 C30 C29 120.00(5)
C31 C30 H30 120.0
C29 C30 H30 120.0
C30 C31 C32 120.0
C30 C31 H31 120.0
C32 C31 H31 120.0
O6 C32 C33 131(3)
O6 C32 C31 109(3)
C33 C32 C31 120.0
C34 C33 C32 120.00(5)
C34 C33 H33 120.0
C32 C33 H33 120.0
C33 C34 C29 120.0
C33 C34 H34 120.0
C29 C34 H34 120.0
O6 C35 H35A 109.5
O6 C35 H35B 109.5
H35A C35 H35B 109.5
O6 C35 H35C 109.5
H35A C35 H35C 109.5
H35B C35 H35C 109.5
C8 N1 C9 118.8(6)
C28 N2 C29 120(3)
C1 O1 H1 109.5
C15 O3 C12 118.1(5)
C21 O5 H5 109.5
C32 O6 C35 119(3)

loop_
_geom_bond_atom_site_label_1
_geom_bond_atom_site_label_2
_geom_bond_distance
C1 O2 1.25(2)
C1 O1 1.31(2)
C1 C2 1.459(15)
C2 C3 1.333(16)
C2 C7 1.393(16)
C3 C4 1.445(12)
C3 H3 0.9300
C4 C5 1.390(12)
C4 H4 0.9300
C5 C6 1.347(13)
C5 C8 1.471(10)
C6 C7 1.441(11)
C6 H6 0.9300
C7 H7 0.9300
C8 N1 1.281(10)
C8 H8 0.9300
C9 C14 1.372(9)
C9 C10 1.400(9)
C9 N1 1.437(7)
C10 C11 1.400(8)
C10 H10 0.9300
C11 C12 1.391(9)
C11 H11 0.9300
C12 C13 1.379(8)
C12 O3 1.408(7)
C13 C14 1.399(8)
C13 H13 0.9300
C14 H14 0.9300
C15 O3 1.400(10)
C15 H15A 0.9600
C15 H15B 0.9600
C15 H15C 0.9600
C21 O4 1.21(2)
C21 O5 1.31(3)
C21 C22 1.44(3)
C22 C27 1.41(3)
C22 C23 1.49(2)
C23 C24 1.37(3)
C23 H23 0.9300
C24 C25 1.33(3)
C24 H24 0.9300
C25 C26 1.47(3)
C25 C28 1.43(3)
C26 C27 1.23(3)
C26 H26 0.9300
C27 H27 0.9300
C28 N2 1.19(4)
C28 H28 0.9300
C29 C30 1.3900
C29 C34 1.3900
C29 N2 1.46(4)
C30 C31 1.3900
C30 H30 0.9300
C31 C32 1.3900
C31 H31 0.9300
C32 O6 1.39(2)
C32 C33 1.3900
C33 C34 1.3900
C33 H33 0.9300
C34 H34 0.9300
C35 O6 1.45(2)
C35 H35A 0.9600
C35 H35B 0.9600
C35 H35C 0.9600
O1 H1 0.8200
O5 H5 0.8200

loop_
_geom_hbond_atom_site_label_D
_geom_hbond_atom_site_label_H
_geom_hbond_atom_site_label_A
_geom_hbond_distance_DH
_geom_hbond_distance_HA
_geom_hbond_distance_DA
_geom_hbond_angle_DHA
_geom_hbond_site_symmetry_A
C15 H15B O3 0.96 2.58 3.455(9) 151.0 2_556
C35 H35B O6 0.96 2.67 3.23(4) 118.0 2_466
O1 H1 O4 0.82 1.84 2.648(15) 168.1 .
O5 H5 O2 0.82 1.77 2.584(17) 171.0 .

loop_
_geom_torsion_atom_site_label_1
_geom_torsion_atom_site_label_2
_geom_torsion_atom_site_label_3
_geom_torsion_atom_site_label_4
_geom_torsion
O2 C1 C2 C3 0.3(19)
O1 C1 C2 C3 -174.9(13)
O2 C1 C2 C7 -175.1(12)
O1 C1 C2 C7 9.6(18)
C7 C2 C3 C4 -2.4(14)
C1 C2 C3 C4 -177.7(9)
C2 C3 C4 C5 1.0(12)
C3 C4 C5 C6 -1.6(11)
C3 C4 C5 C8 177.9(7)
C4 C5 C6 C7 3.6(12)
C8 C5 C6 C7 -176.0(7)
C3 C2 C7 C6 4.1(14)
C1 C2 C7 C6 179.4(9)
C5 C6 C7 C2 -4.7(13)
C6 C5 C8 N1 11.3(10)
C4 C5 C8 N1 -168.2(7)
C14 C9 C10 C11 -2.1(8)
N1 C9 C10 C11 179.7(5)
C9 C10 C11 C12 1.0(8)
C10 C11 C12 C13 -0.4(8)
C10 C11 C12 O3 179.5(5)
C11 C12 C13 C14 0.8(8)
O3 C12 C13 C14 -179.1(5)
C10 C9 C14 C13 2.6(8)
N1 C9 C14 C13 -179.1(5)
C12 C13 C14 C9 -1.9(8)
O4 C21 C22 C27 -176.7(18)
O5 C21 C22 C27 7(3)
O4 C21 C22 C23 -5(3)
O5 C21 C22 C23 178.4(18)
C27 C22 C23 C24 -3(2)
C21 C22 C23 C24 -175.7(16)
C22 C23 C24 C25 2(3)
C23 C24 C25 C26 -3(3)
C23 C24 C25 C28 -176(2)
C24 C25 C26 C27 4(3)
C28 C25 C26 C27 177(2)
C25 C26 C27 C22 -6(3)
C21 C22 C27 C26 177.3(19)
C23 C22 C27 C26 5(3)
C24 C25 C28 N2 165(3)
C26 C25 C28 N2 -7(5)
C34 C29 C30 C31 0.0
N2 C29 C30 C31 179(2)
C29 C30 C31 C32 0.0
C30 C31 C32 O6 175(2)
C30 C31 C32 C33 0.0
O6 C32 C33 C34 -173(3)
C31 C32 C33 C34 0.0
C32 C33 C34 C29 0.0
C30 C29 C34 C33 0.0
N2 C29 C34 C33 -179.4(19)
C5 C8 N1 C9 179.7(5)
C14 C9 N1 C8 160.6(6)
C10 C9 N1 C8 -21.2(9)
C25 C28 N2 C29 179(2)
C30 C29 N2 C28 22(4)
C34 C29 N2 C28 -159(3)
C13 C12 O3 C15 -1.7(9)
C11 C12 O3 C15 178.4(6)
C33 C32 O6 C35 -5(5)
C31 C32 O6 C35 -179(3)
